data_7205276
loop_
_publ_author_name
'Dey, Sandeep Kumar'
'Ojha, Bimlesh'
'Das, Gopal'

_publ_section_title
;
 A subtle interplay of C--H hydrogen bonds in complexation of anions of
 varied dimensionality by a nitro functionalized tripodal podand
;
_journal_issue 1
_journal_name_full CrystEngComm
_journal_page_first 269
_journal_paper_doi 10.1039/c0ce00316f
_journal_volume 13
_journal_year 2011
_chemical_formula_moiety 'C24 H25 N4 O9, Cl'
_chemical_formula_sum 'C24 H25 Cl N4 O9'
_chemical_formula_weight 548.93
_chemical_name_systematic
;
?
;
_space_group_IT_number 2
_symmetry_cell_setting triclinic
_symmetry_space_group_name_Hall '-P 1'
_symmetry_space_group_name_H-M 'P -1'
_atom_sites_solution_hydrogens geom
_atom_sites_solution_primary direct
_atom_sites_solution_secondary difmap
_audit_creation_method SHELXL-97
_cell_angle_alpha 98.90(4)
_cell_angle_beta 102.77(3)
_cell_angle_gamma 105.84(5)
_cell_formula_units_Z 2
_cell_length_a 7.475(6)
_cell_length_b 13.365(10)
_cell_length_c 13.784(10)
_cell_measurement_reflns_used 1270
_cell_measurement_temperature 298(2)
_cell_measurement_theta_max 18.45
_cell_measurement_theta_min 3.27
_cell_volume 1257.6(17)
_computing_cell_refinement 'Bruker Smart'
_computing_data_collection 'Bruker Smart'
_computing_data_reduction 'Bruker SAINT'
_computing_molecular_graphics 'Bruker SHELXTL'
_computing_publication_material 'Bruker SHELXTL'
_computing_structure_refinement 'SHELXL-97 (Sheldrick, 1997)'
_computing_structure_solution 'SHELXS-97 (Sheldrick, 1990)'
_diffrn_ambient_temperature 298(2)
_diffrn_measured_fraction_theta_full 0.985
_diffrn_measured_fraction_theta_max 0.985
_diffrn_measurement_device_type 'CCD area detector'
_diffrn_measurement_method 'phi and onega scans'
_diffrn_radiation_monochromator graphite
_diffrn_radiation_source 'fine-focus sealed tube'
_diffrn_radiation_type MoK\a
_diffrn_radiation_wavelength 0.71073
_diffrn_reflns_av_R_equivalents 0.1018
_diffrn_reflns_av_sigmaI/netI 0.1515
_diffrn_reflns_limit_h_max 8
_diffrn_reflns_limit_h_min -8
_diffrn_reflns_limit_k_max 13
_diffrn_reflns_limit_k_min -14
_diffrn_reflns_limit_l_max 14
_diffrn_reflns_limit_l_min -14
_diffrn_reflns_number 8173
_diffrn_reflns_theta_full 23.56
_diffrn_reflns_theta_max 23.56
_diffrn_reflns_theta_min 1.56
_exptl_absorpt_coefficient_mu 0.213
_exptl_absorpt_correction_T_max 0.941
_exptl_absorpt_correction_T_min 0.924
_exptl_absorpt_correction_type multi-scan
_exptl_absorpt_process_details 'SADABS (Sheldrick, 1997)'
_exptl_crystal_colour colorless
_exptl_crystal_density_diffrn 1.450
_exptl_crystal_density_method 'not measured'
_exptl_crystal_description rectangular
_exptl_crystal_F_000 572
_exptl_crystal_size_max 0.39
_exptl_crystal_size_mid 0.33
_exptl_crystal_size_min 0.28
_refine_diff_density_max 0.236
_refine_diff_density_min -0.254
_refine_diff_density_rms 0.058
_refine_ls_extinction_coef 0.0078(15)
_refine_ls_extinction_expression Fc^*^=kFc[1+0.001xFc^2^\l^3^/sin(2\q)]^-1/4^
_refine_ls_extinction_method SHELXL
_refine_ls_goodness_of_fit_ref 0.810
_refine_ls_hydrogen_treatment mixed
_refine_ls_matrix_type full
_refine_ls_number_parameters 348
_refine_ls_number_reflns 3172
_refine_ls_number_restraints 0
_refine_ls_restrained_S_all 0.810
_refine_ls_R_factor_all 0.1069
_refine_ls_R_factor_gt 0.0518
_refine_ls_shift/su_max 0.001
_refine_ls_shift/su_mean 0.000
_refine_ls_structure_factor_coef Fsqd
_refine_ls_weighting_details 'calc w=1/[\s^2^(Fo^2^)+(0.0405P)^2^+0.0000P] where P=(Fo^2^+2Fc^2^)/3'
_refine_ls_weighting_scheme calc
_refine_ls_wR_factor_gt 0.1101
_refine_ls_wR_factor_ref 0.1240
_reflns_number_gt 3570
_reflns_number_total 3753
_reflns_threshold_expression >2sigma(I)
_cod_data_source_file C0CE00316F.TXT
_cod_data_source_block nitro-HCl
_cod_original_sg_symbol_H-M P-1
_cod_database_code 7205276

loop_
_symmetry_equiv_pos_as_xyz
'x, y, z'
'-x, -y, -z'

loop_
_atom_site_label
_atom_site_type_symbol
_atom_site_fract_x
_atom_site_fract_y
_atom_site_fract_z
_atom_site_U_iso_or_equiv
_atom_site_adp_type
_atom_site_occupancy
_atom_site_symmetry_multiplicity
_atom_site_calc_flag
_atom_site_refinement_flags
_atom_site_disorder_assembly
_atom_site_disorder_group
Cl1 Cl 0.14510(17) 0.02489(10) 0.84487(9) 0.0569(4) Uani 1 1 d . . .
C5 C -0.1171(7) 0.8701(3) 0.4953(4) 0.0478(13) Uani 1 1 d . . .
H5 H -0.2190 0.8841 0.5170 0.057 Uiso 1 1 calc R . .
C2 C 0.4308(6) 0.9236(4) 0.6984(3) 0.0491(13) Uani 1 1 d . . .
H2A H 0.3780 0.8618 0.7244 0.059 Uiso 1 1 calc R . .
H2B H 0.3762 0.9788 0.7188 0.059 Uiso 1 1 calc R . .
C1 C 0.6482(6) 0.9638(3) 0.7357(3) 0.0421(12) Uani 1 1 d . . .
H1A H 0.6991 0.9186 0.6949 0.051 Uiso 1 1 calc R . .
H1B H 0.6939 1.0355 0.7252 0.051 Uiso 1 1 calc R . .
C3 C 0.2106(7) 0.8730(4) 0.5302(4) 0.0460(13) Uani 1 1 d . . .
C6 C -0.1424(7) 0.8273(3) 0.3932(4) 0.0425(12) Uani 1 1 d . . .
C4 C 0.0625(7) 0.8920(3) 0.5655(4) 0.0474(13) Uani 1 1 d . . .
H4 H 0.0814 0.9188 0.6347 0.057 Uiso 1 1 calc R . .
C7 C 0.0050(7) 0.8063(4) 0.3592(4) 0.0560(14) Uani 1 1 d . . .
H7 H -0.0149 0.7762 0.2906 0.067 Uiso 1 1 calc R . .
C8 C 0.1811(7) 0.8298(4) 0.4273(4) 0.0600(15) Uani 1 1 d . . .
H8 H 0.2829 0.8169 0.4048 0.072 Uiso 1 1 calc R . .
N1 N 0.7267(6) 0.9662(3) 0.8459(3) 0.0370(9) Uani 1 1 d . . .
N2 N -0.3278(6) 0.8023(4) 0.3202(4) 0.0528(12) Uani 1 1 d . . .
O1 O 0.3937(4) 0.8954(3) 0.5892(2) 0.0579(10) Uani 1 1 d . . .
O2 O -0.3641(5) 0.7425(3) 0.2385(3) 0.0737(12) Uani 1 1 d . . .
O3 O -0.4427(5) 0.8446(3) 0.3456(3) 0.0720(11) Uani 1 1 d . . .
C16 C 0.8458(7) 1.3559(4) 0.8786(4) 0.0541(14) Uani 1 1 d . . .
H16 H 0.7122 1.3297 0.8665 0.065 Uiso 1 1 calc R . .
C9 C 0.6550(6) 1.0337(3) 0.9160(3) 0.0448(13) Uani 1 1 d . . .
H9A H 0.7179 1.0355 0.9860 0.054 Uiso 1 1 calc R . .
H9B H 0.5172 0.9999 0.9041 0.054 Uiso 1 1 calc R . .
C14 C 1.1276(9) 1.4946(4) 0.8878(4) 0.0518(14) Uani 1 1 d . . .
C11 C 0.9594(7) 1.2934(4) 0.9081(3) 0.0439(12) Uani 1 1 d . . .
C12 C 1.1565(7) 1.3326(4) 0.9250(3) 0.0507(13) Uani 1 1 d . . .
H12 H 1.2328 1.2904 0.9438 0.061 Uiso 1 1 calc R . .
C10 C 0.6892(6) 1.1465(3) 0.9038(4) 0.0498(13) Uani 1 1 d . . .
H10A H 0.6222 1.1472 0.8352 0.060 Uiso 1 1 calc R . .
H10B H 0.6420 1.1858 0.9521 0.060 Uiso 1 1 calc R . .
C15 C 0.9313(8) 1.4569(4) 0.8674(4) 0.0575(14) Uani 1 1 d . . .
H15 H 0.8563 1.4989 0.8461 0.069 Uiso 1 1 calc R . .
C13 C 1.2407(8) 1.4329(4) 0.9145(4) 0.0565(14) Uani 1 1 d . . .
H13 H 1.3739 1.4591 0.9254 0.068 Uiso 1 1 calc R . .
O4 O 0.8911(4) 1.1933(2) 0.9224(2) 0.0501(9) Uani 1 1 d . . .
O5 O 1.3957(7) 1.6415(3) 0.9156(3) 0.0872(14) Uani 1 1 d . . .
O6 O 1.1195(7) 1.6553(3) 0.8495(3) 0.0906(14) Uani 1 1 d . . .
N3 N 1.2208(9) 1.6045(4) 0.8833(3) 0.0641(13) Uani 1 1 d . . .
C17 C 0.6919(7) 0.8563(3) 0.8706(3) 0.0492(13) Uani 1 1 d . . .
H17A H 0.7620 0.8652 0.9412 0.059 Uiso 1 1 calc R . .
H17B H 0.5552 0.8258 0.8643 0.059 Uiso 1 1 calc R . .
C19 C 0.6380(10) 0.6861(4) 0.6266(5) 0.0634(16) Uani 1 1 d . . .
C18 C 0.7508(8) 0.7794(4) 0.8050(4) 0.0621(15) Uani 1 1 d . . .
H18A H 0.8727 0.8152 0.7929 0.075 Uiso 1 1 calc R . .
H18B H 0.7669 0.7222 0.8381 0.075 Uiso 1 1 calc R . .
C20 C 0.8025(9) 0.6580(4) 0.6290(5) 0.0746(18) Uani 1 1 d . . .
H20 H 0.8979 0.6716 0.6900 0.089 Uiso 1 1 calc R . .
C24 C 0.4958(9) 0.6647(4) 0.5358(5) 0.0685(16) Uani 1 1 d . . .
H24 H 0.3854 0.6841 0.5357 0.082 Uiso 1 1 calc R . .
C22 C 0.6777(15) 0.5873(5) 0.4483(7) 0.091(2) Uani 1 1 d . . .
C21 C 0.8209(11) 0.6080(5) 0.5363(7) 0.090(2) Uani 1 1 d . . .
H21 H 0.9312 0.5890 0.5349 0.108 Uiso 1 1 calc R . .
C23 C 0.5158(12) 0.6151(4) 0.4460(5) 0.085(2) Uani 1 1 d . . .
H23 H 0.4205 0.6008 0.3849 0.102 Uiso 1 1 calc R . .
O7 O 0.6020(5) 0.7370(3) 0.7104(3) 0.0624(10) Uani 1 1 d . . .
N4 N 0.7031(16) 0.5319(6) 0.3515(6) 0.0608(6) Uani 1 1 d . . .
O8 O 0.5638(12) 0.5098(5) 0.2751(5) 0.0557(5) Uani 1 1 d . . .
O9 O 0.8479(13) 0.5110(6) 0.3547(6) 0.0934(7) Uani 1 1 d . . .
H1N H 0.885(5) 1.000(3) 0.861(3) 0.034(11) Uiso 1 1 d . . .

loop_
_atom_site_aniso_label
_atom_site_aniso_U_11
_atom_site_aniso_U_22
_atom_site_aniso_U_33
_atom_site_aniso_U_23
_atom_site_aniso_U_13
_atom_site_aniso_U_12
Cl1 0.0447(8) 0.0778(10) 0.0472(9) 0.0119(7) 0.0099(7) 0.0214(7)
C5 0.049(4) 0.050(3) 0.050(4) 0.019(3) 0.020(3) 0.016(3)
C2 0.050(4) 0.066(4) 0.028(3) 0.007(3) 0.006(3) 0.018(3)
C1 0.040(3) 0.050(3) 0.036(3) 0.008(2) 0.009(2) 0.015(2)
C3 0.031(3) 0.059(3) 0.043(4) 0.011(3) 0.005(3) 0.011(3)
C6 0.031(3) 0.049(3) 0.045(4) 0.016(3) 0.006(3) 0.009(2)
C4 0.045(3) 0.055(3) 0.037(3) 0.010(3) 0.008(3) 0.012(3)
C7 0.039(3) 0.081(4) 0.043(4) 0.007(3) 0.007(3) 0.021(3)
C8 0.046(4) 0.100(4) 0.035(4) 0.007(3) 0.009(3) 0.031(3)
N1 0.037(3) 0.042(2) 0.026(2) 0.0072(19) 0.0034(19) 0.0093(19)
N2 0.032(3) 0.074(3) 0.057(4) 0.028(3) 0.011(3) 0.019(3)
O1 0.040(2) 0.094(3) 0.032(2) 0.0015(19) 0.0013(17) 0.0224(19)
O2 0.061(3) 0.093(3) 0.044(3) -0.011(2) -0.005(2) 0.019(2)
O3 0.048(2) 0.110(3) 0.065(3) 0.025(2) 0.011(2) 0.036(2)
C16 0.049(3) 0.056(4) 0.050(4) 0.003(3) 0.004(3) 0.018(3)
C9 0.040(3) 0.054(3) 0.040(3) 0.008(3) 0.015(3) 0.012(3)
C14 0.062(4) 0.039(3) 0.043(3) 0.002(3) 0.010(3) 0.005(3)
C11 0.047(4) 0.040(3) 0.035(3) -0.002(3) 0.007(3) 0.007(3)
C12 0.049(4) 0.050(4) 0.047(4) 0.006(3) 0.007(3) 0.015(3)
C10 0.046(4) 0.046(3) 0.050(4) 0.005(3) 0.009(3) 0.011(3)
C15 0.067(4) 0.049(4) 0.048(4) 0.004(3) 0.004(3) 0.018(3)
C13 0.056(4) 0.053(4) 0.049(4) 0.000(3) 0.011(3) 0.007(3)
O4 0.035(2) 0.048(2) 0.061(2) 0.0091(18) 0.0062(17) 0.0108(17)
O5 0.073(3) 0.066(3) 0.096(3) 0.012(2) 0.012(3) -0.007(2)
O6 0.113(4) 0.064(3) 0.095(3) 0.031(3) 0.016(3) 0.031(3)
N3 0.085(4) 0.053(4) 0.046(3) 0.004(3) 0.013(3) 0.017(3)
C17 0.062(3) 0.043(3) 0.039(3) 0.013(3) 0.006(3) 0.014(3)
C19 0.081(5) 0.040(3) 0.063(5) 0.010(3) 0.026(4) 0.007(3)
C18 0.075(4) 0.048(3) 0.054(4) 0.005(3) 0.007(3) 0.017(3)
C20 0.093(5) 0.049(4) 0.084(5) 0.014(4) 0.035(4) 0.018(4)
C24 0.092(5) 0.051(4) 0.052(4) 0.010(3) 0.014(4) 0.013(3)
C22 0.145(8) 0.050(4) 0.087(7) 0.020(4) 0.059(6) 0.023(5)
C21 0.115(6) 0.061(4) 0.115(7) 0.026(5) 0.068(6) 0.028(4)
C23 0.140(7) 0.049(4) 0.048(5) 0.011(3) 0.021(4) 0.005(4)
O7 0.068(3) 0.053(2) 0.053(3) -0.005(2) 0.009(2) 0.0131(19)
N4 0.0748(15) 0.0479(15) 0.0519(16) 0.0084(13) 0.0182(13) 0.0122(12)
O8 0.0824(12) 0.0424(11) 0.0453(11) 0.0155(9) 0.0225(9) 0.0174(9)
O9 0.137(2) 0.0549(14) 0.0602(15) -0.0001(12) 0.0152(13) 0.0052(13)

loop_
_atom_type_symbol
_atom_type_description
_atom_type_scat_dispersion_real
_atom_type_scat_dispersion_imag
_atom_type_scat_source
C C 0.0033 0.0016 'International Tables Vol C Tables 4.2.6.8 and 6.1.1.4'
H H 0.0000 0.0000 'International Tables Vol C Tables 4.2.6.8 and 6.1.1.4'
N N 0.0061 0.0033 'International Tables Vol C Tables 4.2.6.8 and 6.1.1.4'
O O 0.0106 0.0060 'International Tables Vol C Tables 4.2.6.8 and 6.1.1.4'
Cl Cl 0.1484 0.1585 'International Tables Vol C Tables 4.2.6.8 and 6.1.1.4'

loop_
_geom_angle_atom_site_label_1
_geom_angle_atom_site_label_2
_geom_angle_atom_site_label_3
_geom_angle
_geom_angle_site_symmetry_1
_geom_angle_site_symmetry_3
_geom_angle_publ_flag
C6 C5 C4 119.4(5) . . ?
O1 C2 C1 103.1(3) . . ?
N1 C1 C2 113.8(3) . . ?
O1 C3 C4 124.5(5) . . ?
O1 C3 C8 114.7(4) . . ?
C4 C3 C8 120.8(5) . . ?
C7 C6 C5 121.5(5) . . ?
C7 C6 N2 118.3(5) . . ?
C5 C6 N2 120.1(5) . . ?
C3 C4 C5 118.5(5) . . ?
C8 C7 C6 118.9(5) . . ?
C7 C8 C3 120.7(5) . . ?
C9 N1 C1 113.0(3) . . ?
C9 N1 C17 108.9(3) . . ?
C1 N1 C17 114.4(3) . . ?
O2 N2 O3 123.1(4) . . ?
O2 N2 C6 119.8(4) . . ?
O3 N2 C6 117.1(5) . . ?
C3 O1 C2 118.6(3) . . ?
C15 C16 C11 119.8(5) . . ?
N1 C9 C10 114.7(3) . . ?
C15 C14 C13 121.7(5) . . ?
C15 C14 N3 119.4(6) . . ?
C13 C14 N3 118.9(6) . . ?
O4 C11 C12 115.5(5) . . ?
O4 C11 C16 124.9(5) . . ?
C12 C11 C16 119.7(5) . . ?
C13 C12 C11 120.3(5) . . ?
O4 C10 C9 106.9(4) . . ?
C14 C15 C16 119.0(5) . . ?
C12 C13 C14 119.4(5) . . ?
C11 O4 C10 118.7(4) . . ?
O6 N3 O5 123.1(5) . . ?
O6 N3 C14 118.5(6) . . ?
O5 N3 C14 118.4(6) . . ?
C18 C17 N1 115.0(4) . . ?
C20 C19 O7 124.0(6) . . ?
C20 C19 C24 120.9(6) . . ?
O7 C19 C24 115.0(6) . . ?
O7 C18 C17 107.7(4) . . ?
C19 C20 C21 117.5(6) . . ?
C23 C24 C19 120.7(7) . . ?
C23 C22 C21 122.3(8) . . ?
C23 C22 N4 119.8(9) . . ?
C21 C22 N4 118.0(9) . . ?
C22 C21 C20 120.1(7) . . ?
C24 C23 C22 118.5(7) . . ?
C19 O7 C18 120.2(4) . . ?
O9 N4 O8 126.2(10) . . ?
O9 N4 C22 118.7(10) . . ?
O8 N4 C22 115.1(10) . . ?

loop_
_geom_bond_atom_site_label_1
_geom_bond_atom_site_label_2
_geom_bond_distance
_geom_bond_site_symmetry_2
_geom_bond_publ_flag
C5 C6 1.385(6) . ?
C5 C4 1.396(6) . ?
C2 O1 1.439(5) . ?
C2 C1 1.504(6) . ?
C1 N1 1.495(5) . ?
C3 O1 1.354(5) . ?
C3 C4 1.371(6) . ?
C3 C8 1.389(6) . ?
C6 C7 1.367(6) . ?
C6 N2 1.439(6) . ?
C7 C8 1.360(6) . ?
N1 C9 1.503(5) . ?
N1 C17 1.524(5) . ?
N2 O2 1.205(5) . ?
N2 O3 1.231(5) . ?
C16 C15 1.376(6) . ?
C16 C11 1.388(6) . ?
C9 C10 1.501(6) . ?
C14 C15 1.362(6) . ?
C14 C13 1.366(6) . ?
C14 N3 1.462(7) . ?
C11 O4 1.357(5) . ?
C11 C12 1.374(6) . ?
C12 C13 1.361(6) . ?
C10 O4 1.414(5) . ?
O5 N3 1.214(5) . ?
O6 N3 1.214(5) . ?
C17 C18 1.484(6) . ?
C19 C20 1.376(7) . ?
C19 O7 1.365(6) . ?
C19 C24 1.383(7) . ?
C18 O7 1.429(5) . ?
C20 C21 1.400(8) . ?
C24 C23 1.369(7) . ?
C22 C23 1.355(9) . ?
C22 C21 1.362(9) . ?
C22 N4 1.499(10) . ?
N4 O9 1.182(10) . ?
N4 O8 1.238(9) . ?
